data_7109680
loop_
_publ_author_name
'Tadashi Miyazawa'
'Kouhei Umezaki'
'Noriko Tarashima'
'Kazuhiro Furukawa'
'Takashi Ooi'
'Noriaki Minakawa'

_publ_section_title
;
 Synthesis of a novel 1,2-dithianenucleoside via Pummerer-like reaction,
 followed by Vorbruggen glycosylation between a 1,2-dithiane derivative
 and uracil
;
_journal_name_full Chem.Commun.
_journal_page_first 7851
_journal_paper_doi 10.1039/c3cc44848g
_journal_volume 49
_journal_year 2013
_chemical_formula_moiety 'C11 H14 N2 O4 S2 '
_chemical_formula_sum 'C11 H14 N2 O4 S2'
_chemical_formula_weight 302.38
_space_group_IT_number 14
_symmetry_cell_setting monoclinic
_symmetry_Int_Tables_number 14
_symmetry_space_group_name_Hall '-P 2yn'
_symmetry_space_group_name_H-M 'P 1 21/n 1'
_cell_angle_alpha 90
_cell_angle_beta 91.9959(9)
_cell_angle_gamma 90
_cell_formula_units_Z 8
_cell_length_a 11.8631(4)
_cell_length_b 18.8439(6)
_cell_length_c 12.3763(4)
_cell_measurement_reflns_used 23483
_cell_measurement_temperature 123.1
_cell_measurement_theta_max 27.4
_cell_measurement_theta_min 3.2
_cell_volume 2765.01(16)
_computing_cell_refinement PROCESS-AUTO
_computing_data_collection PROCESS-AUTO
_computing_data_reduction CrystalStructure
_computing_publication_material 'CrystalStructure 3.6.0'
_computing_structure_refinement CRYSTALS
_computing_structure_solution SIR97
_diffrn_ambient_temperature 123.1
_diffrn_detector_area_resol_mean 10.00
_diffrn_measured_fraction_theta_full 0.9977
_diffrn_measured_fraction_theta_max 0.9977
_diffrn_measurement_device_type 'Rigaku RAXIS-RAPID'
_diffrn_measurement_method \w
_diffrn_radiation_type 'Mo K\a'
_diffrn_radiation_wavelength 0.7107
_diffrn_reflns_av_R_equivalents 0.017
_diffrn_reflns_limit_h_max 15
_diffrn_reflns_limit_h_min -15
_diffrn_reflns_limit_k_max 24
_diffrn_reflns_limit_k_min -24
_diffrn_reflns_limit_l_max 16
_diffrn_reflns_limit_l_min -14
_diffrn_reflns_number 27240
_diffrn_reflns_theta_full 27.45
_diffrn_reflns_theta_max 27.45
_exptl_absorpt_coefficient_mu 0.396
_exptl_absorpt_correction_T_max 0.854
_exptl_absorpt_correction_T_min 0.789
_exptl_absorpt_correction_type numerical
_exptl_absorpt_process_details
;
Higashi, T. (1999). Program for Absorption Correction.
Rigaku Corporation, Tokyo, Japan.
;
_exptl_crystal_colour colorless
_exptl_crystal_density_diffrn 1.453
_exptl_crystal_density_method 'not measured'
_exptl_crystal_description block
_exptl_crystal_F_000 1264.00
_exptl_crystal_size_max 0.60
_exptl_crystal_size_mid 0.50
_exptl_crystal_size_min 0.40
_refine_diff_density_max 0.39
_refine_diff_density_min -0.23
_refine_ls_extinction_method none
_refine_ls_goodness_of_fit_ref 0.998
_refine_ls_hydrogen_treatment refall
_refine_ls_number_parameters 371
_refine_ls_number_reflns 6301
_refine_ls_R_factor_gt 0.0270
_refine_ls_shift/su_max 0.0000
_refine_ls_structure_factor_coef Fsqd
_refine_ls_weighting_details 'w = 1/[0.0009Fo^2^ + 1.0000\s(Fo^2^)]/(4Fo^2^)'
_refine_ls_weighting_scheme calc
_refine_ls_wR_factor_ref 0.0810
_reflns_number_gt 5498
_reflns_number_total 6314
_reflns_threshold_expression F^2^>2.0\s(F^2^)
_cod_data_source_file c3cc44848g.txt
_cod_data_source_block '_Compound8'
_cod_original_sg_symbol_H-M 'P 21/n'
_cod_original_formula_sum 'C11 H14 N2 O4 S2 '
_cod_database_code 7109680

loop_
_symmetry_equiv_pos_site_id
_symmetry_equiv_pos_as_xyz
1 +X,+Y,+Z
2 1/2-X,1/2+Y,1/2-Z
3 -X,-Y,-Z
4 1/2+X,1/2-Y,1/2+Z

loop_
_atom_site_label
_atom_site_type_symbol
_atom_site_fract_x
_atom_site_fract_y
_atom_site_fract_z
_atom_site_U_iso_or_equiv
_atom_site_adp_type
_atom_site_occupancy
_atom_site_symmetry_multiplicity
_atom_site_calc_flag
_atom_site_refinement_flags
S(1) S 0.91941(3) 0.41192(2) 0.55391(2) 0.02379(8) Uani 1.00 1 d .
S(2) S 0.95461(3) 0.30914(2) 0.59567(2) 0.02338(8) Uani 1.00 1 d .
S(101) S 0.61903(3) 0.44284(2) 0.45292(2) 0.02383(8) Uani 1.00 1 d .
S(102) S 0.53231(3) 0.34925(2) 0.44619(2) 0.02440(8) Uani 1.00 1 d .
O(2) O 1.10778(7) 0.54731(4) 0.72856(7) 0.0217(2) Uani 1.00 1 d .
O(4) O 0.88059(7) 0.73948(5) 0.67810(8) 0.0274(2) Uani 1.00 1 d .
O(8) O 0.89121(8) 0.44374(4) 0.87528(6) 0.0234(2) Uani 1.00 1 d .
O(9) O 0.93329(8) 0.32635(5) 0.85297(7) 0.0244(2) Uani 1.00 1 d .
O(102) O 0.40789(7) 0.58044(4) 0.28359(7) 0.0206(2) Uani 1.00 1 d .
O(104) O 0.66469(7) 0.75699(5) 0.25935(7) 0.0255(2) Uani 1.00 1 d .
O(108) O 0.55967(7) 0.45518(4) 0.12921(6) 0.0200(2) Uani 1.00 1 d .
O(109) O 0.47686(7) 0.35214(4) 0.18492(6) 0.0207(2) Uani 1.00 1 d .
N(1) N 0.92267(8) 0.52778(5) 0.67841(8) 0.0168(2) Uani 1.00 1 d .
N(3) N 0.99232(8) 0.64245(5) 0.70080(8) 0.0182(2) Uani 1.00 1 d .
N(101) N 0.59429(8) 0.55088(5) 0.31086(8) 0.0174(2) Uani 1.00 1 d .
N(103) N 0.53945(8) 0.66696(5) 0.27262(7) 0.0174(2) Uani 1.00 1 d .
C(2) C 1.01464(9) 0.57086(6) 0.70410(9) 0.0165(3) Uani 1.00 1 d .
C(4) C 0.8904(1) 0.67458(6) 0.67257(9) 0.0199(3) Uani 1.00 1 d .
C(5) C 0.8018(1) 0.62631(7) 0.6386(1) 0.0234(3) Uani 1.00 1 d .
C(6) C 0.8206(1) 0.55652(6) 0.6435(1) 0.0211(3) Uani 1.00 1 d .
C(7) C 0.93612(9) 0.45077(6) 0.68901(9) 0.0169(3) Uani 1.00 1 d .
C(8) C 0.85125(9) 0.42279(6) 0.76972(9) 0.0179(3) Uani 1.00 1 d .
C(9) C 0.8396(1) 0.34265(6) 0.7816(1) 0.0207(3) Uani 1.00 1 d .
C(10) C 0.8371(1) 0.29531(6) 0.6831(1) 0.0228(3) Uani 1.00 1 d .
C(11) C 0.9379(1) 0.38260(7) 0.9308(1) 0.0274(3) Uani 1.00 1 d .
C(12) C 1.0596(1) 0.39593(9) 0.9637(1) 0.0430(4) Uani 1.00 1 d .
C(13) C 0.8645(2) 0.36565(9) 1.0253(1) 0.0477(5) Uani 1.00 1 d .
C(102) C 0.50625(9) 0.59812(6) 0.28871(9) 0.0161(3) Uani 1.00 1 d .
C(104) C 0.6479(1) 0.69363(6) 0.27757(9) 0.0198(3) Uani 1.00 1 d .
C(105) C 0.7339(1) 0.64179(7) 0.3046(1) 0.0255(3) Uani 1.00 1 d .
C(106) C 0.7048(1) 0.57378(7) 0.3181(1) 0.0234(3) Uani 1.00 1 d .
C(107) C 0.56666(9) 0.47550(6) 0.32119(9) 0.0165(3) Uani 1.00 1 d .
C(108) C 0.61540(9) 0.43289(6) 0.22795(9) 0.0173(3) Uani 1.00 1 d .
C(109) C 0.5905(1) 0.35325(6) 0.22826(9) 0.0194(3) Uani 1.00 1 d .
C(110) C 0.6020(1) 0.31083(6) 0.33208(9) 0.0224(3) Uani 1.00 1 d .
C(111) C 0.4714(1) 0.40445(6) 0.10081(9) 0.0204(3) Uani 1.00 1 d .
C(112) C 0.3570(1) 0.43953(7) 0.1008(1) 0.0286(3) Uani 1.00 1 d .
C(113) C 0.4976(1) 0.37236(7) -0.0079(1) 0.0318(4) Uani 1.00 1 d .
H(1) H 1.0504 0.6717 0.7167 0.022 Uiso 1.00 1 c R
H(2) H 0.7319 0.6456 0.6153 0.028 Uiso 1.00 1 c R
H(3) H 0.7637 0.5214 0.6260 0.025 Uiso 1.00 1 c R
H(4) H 1.0105 0.4401 0.7147 0.020 Uiso 1.00 1 c R
H(5) H 0.7767 0.4447 0.7544 0.021 Uiso 1.00 1 c R
H(6) H 0.7698 0.3342 0.8188 0.025 Uiso 1.00 1 c R
H(7) H 0.8407 0.2461 0.7073 0.028 Uiso 1.00 1 c R
H(8) H 0.7687 0.3031 0.6403 0.027 Uiso 1.00 1 c R
H(9) H 1.1043 0.4069 0.8992 0.051 Uiso 1.00 1 c R
H(10) H 1.0643 0.4330 1.0132 0.051 Uiso 1.00 1 c R
H(11) H 1.0873 0.3529 0.9992 0.051 Uiso 1.00 1 c R
H(12) H 0.8628 0.4072 1.0732 0.058 Uiso 1.00 1 c R
H(13) H 0.8918 0.3242 1.0632 0.058 Uiso 1.00 1 c R
H(14) H 0.7858 0.3582 0.9982 0.057 Uiso 1.00 1 c R
H(101) H 0.4854 0.6987 0.2512 0.022 Uiso 1.00 1 c R
H(102) H 0.8089 0.6577 0.3110 0.031 Uiso 1.00 1 c R
H(103) H 0.7584 0.5355 0.3346 0.028 Uiso 1.00 1 c R
H(104) H 0.4854 0.4710 0.3190 0.019 Uiso 1.00 1 c R
H(105) H 0.6963 0.4407 0.2258 0.021 Uiso 1.00 1 c R
H(106) H 0.6409 0.3293 0.1753 0.023 Uiso 1.00 1 c R
H(107) H 0.5686 0.2662 0.3209 0.027 Uiso 1.00 1 c R
H(108) H 0.6816 0.3063 0.3499 0.027 Uiso 1.00 1 c R
H(109) H 0.3520 0.4736 0.0459 0.034 Uiso 1.00 1 c R
H(110) H 0.3000 0.4046 0.0879 0.034 Uiso 1.00 1 c R
H(111) H 0.3460 0.4636 0.1729 0.034 Uiso 1.00 1 c R
H(112) H 0.5036 0.4102 -0.0564 0.038 Uiso 1.00 1 c R
H(113) H 0.5666 0.3472 -0.0034 0.038 Uiso 1.00 1 c R
H(114) H 0.4356 0.3412 -0.0304 0.038 Uiso 1.00 1 c R

loop_
_atom_site_aniso_label
_atom_site_aniso_U_11
_atom_site_aniso_U_22
_atom_site_aniso_U_33
_atom_site_aniso_U_12
_atom_site_aniso_U_13
_atom_site_aniso_U_23
S(1) 0.0326(2) 0.0204(2) 0.0184(1) 0.0026(1) 0.0005(1) -0.0019(1)
S(2) 0.0255(2) 0.0182(1) 0.0265(2) 0.0024(1) 0.0015(1) -0.0060(1)
S(101) 0.0284(2) 0.0238(2) 0.0188(1) 0.0028(1) -0.0058(1) 0.0001(1)
S(102) 0.0263(2) 0.0262(2) 0.0208(1) 0.0014(1) 0.0025(1) 0.0063(1)
O(2) 0.0138(4) 0.0192(4) 0.0318(5) 0.0021(3) -0.0015(3) -0.0014(3)
O(4) 0.0223(4) 0.0165(4) 0.0431(5) 0.0033(3) -0.0056(4) -0.0040(4)
O(8) 0.0292(5) 0.0214(4) 0.0197(4) 0.0003(4) 0.0006(4) -0.0040(3)
O(9) 0.0292(5) 0.0202(4) 0.0234(4) 0.0021(4) -0.0056(4) -0.0010(3)
O(102) 0.0135(4) 0.0211(4) 0.0271(4) 0.0004(3) -0.0018(3) 0.0023(3)
O(104) 0.0203(4) 0.0177(4) 0.0387(5) -0.0017(3) 0.0012(4) -0.0014(4)
O(108) 0.0246(4) 0.0180(4) 0.0173(4) -0.0044(3) -0.0014(3) 0.0025(3)
O(109) 0.0241(4) 0.0184(4) 0.0194(4) -0.0049(3) -0.0031(3) 0.0042(3)
N(1) 0.0148(4) 0.0136(5) 0.0217(5) 0.0012(4) -0.0017(4) -0.0008(4)
N(3) 0.0151(5) 0.0152(5) 0.0242(5) -0.0007(4) -0.0014(4) -0.0027(4)
N(101) 0.0141(4) 0.0150(5) 0.0228(5) 0.0002(4) -0.0025(4) -0.0016(4)
N(103) 0.0159(5) 0.0160(5) 0.0202(5) 0.0017(4) -0.0002(4) -0.0003(4)
C(2) 0.0147(5) 0.0168(5) 0.0180(5) -0.0001(4) 0.0013(4) -0.0007(4)
C(4) 0.0176(5) 0.0184(6) 0.0236(6) 0.0028(4) -0.0013(5) -0.0012(5)
C(5) 0.0169(5) 0.0215(6) 0.0313(6) 0.0031(5) -0.0065(5) -0.0012(5)
C(6) 0.0166(5) 0.0209(6) 0.0256(6) 0.0007(4) -0.0047(5) -0.0009(5)
C(7) 0.0154(5) 0.0142(5) 0.0210(5) 0.0008(4) -0.0014(4) -0.0012(4)
C(8) 0.0152(5) 0.0174(5) 0.0210(5) -0.0001(4) 0.0012(4) -0.0035(4)
C(9) 0.0186(6) 0.0193(6) 0.0243(6) -0.0014(4) 0.0009(5) 0.0004(5)
C(10) 0.0211(6) 0.0184(6) 0.0287(6) -0.0036(5) -0.0017(5) -0.0022(5)
C(11) 0.0364(7) 0.0234(6) 0.0221(6) 0.0007(6) -0.0023(5) -0.0021(5)
C(12) 0.0438(9) 0.0400(9) 0.0439(9) 0.0056(7) -0.0203(7) -0.0120(7)
C(13) 0.075(1) 0.046(1) 0.0234(7) -0.0079(9) 0.0097(8) 0.0030(7)
C(102) 0.0168(5) 0.0176(5) 0.0138(5) 0.0015(4) -0.0001(4) -0.0022(4)
C(104) 0.0177(5) 0.0200(6) 0.0217(6) -0.0011(4) 0.0013(4) -0.0047(4)
C(105) 0.0140(5) 0.0222(6) 0.0402(7) -0.0014(5) -0.0017(5) -0.0044(5)
C(106) 0.0149(5) 0.0216(6) 0.0334(7) 0.0026(5) -0.0026(5) -0.0044(5)
C(107) 0.0153(5) 0.0156(5) 0.0184(5) 0.0005(4) -0.0023(4) 0.0006(4)
C(108) 0.0157(5) 0.0179(6) 0.0183(5) 0.0006(4) 0.0004(4) 0.0013(4)
C(109) 0.0205(6) 0.0170(6) 0.0205(5) 0.0006(4) 0.0003(5) -0.0002(4)
C(110) 0.0247(6) 0.0177(6) 0.0246(6) 0.0017(5) -0.0003(5) 0.0029(5)
C(111) 0.0272(6) 0.0168(6) 0.0168(5) -0.0049(5) -0.0034(5) 0.0022(4)
C(112) 0.0265(7) 0.0288(7) 0.0299(7) -0.0036(5) -0.0081(5) 0.0054(5)
C(113) 0.0523(9) 0.0250(7) 0.0183(6) -0.0063(6) 0.0008(6) -0.0011(5)

loop_
_atom_type_symbol
_atom_type_description
_atom_type_scat_dispersion_real
_atom_type_scat_dispersion_imag
_atom_type_scat_source
C C 0.003 0.002
;
International Tables for Crystallography
(1992, Vol. C, Tables 4.2.6.8 and 6.1.1.4)
;
H H 0.000 0.000
;
International Tables for Crystallography
(1992, Vol. C, Table 6.1.1.4)
;
N N 0.006 0.003
;
International Tables for Crystallography
(1992, Vol. C, Tables 4.2.6.8 and 6.1.1.4)
;
O O 0.011 0.006
;
International Tables for Crystallography
(1992, Vol. C, Tables 4.2.6.8 and 6.1.1.4)
;
S S 0.125 0.123
;
International Tables for Crystallography
(1992, Vol. C, Tables 4.2.6.8 and 6.1.1.4)
;

loop_
_geom_angle_atom_site_label_1
_geom_angle_atom_site_label_2
_geom_angle_atom_site_label_3
_geom_angle
C(7) S(1) S(2) 97.67(4)
S(1) S(2) C(10) 97.62(4)
S(1) C(7) N(1) 107.84(8)
S(1) C(7) C(8) 113.85(8)
S(2) C(10) C(9) 113.76(8)
C(107) S(101) S(102) 95.69(4)
S(101) S(102) C(110) 97.69(4)
S(101) C(107) N(101) 109.50(7)
S(101) C(107) C(108) 111.62(8)
S(102) C(110) C(109) 114.82(8)
O(2) C(2) N(1) 122.8(1)
O(2) C(2) N(3) 122.4(1)
O(4) C(4) N(3) 120.2(1)
O(4) C(4) C(5) 125.0(1)
O(8) C(8) C(7) 107.18(9)
O(8) C(8) C(9) 102.33(9)
C(11) O(8) C(8) 108.95(8)
O(8) C(11) O(9) 105.38(9)
O(8) C(11) C(12) 110.1(1)
O(8) C(11) C(13) 108.3(1)
O(9) C(9) C(8) 101.63(9)
O(9) C(9) C(10) 111.41(9)
C(11) O(9) C(9) 105.51(9)
O(9) C(11) C(12) 108.6(1)
O(9) C(11) C(13) 110.7(1)
O(102) C(102) N(101) 123.3(1)
O(102) C(102) N(103) 122.2(1)
O(104) C(104) N(103) 120.1(1)
O(104) C(104) C(105) 125.5(1)
O(108) C(108) C(107) 108.26(9)
O(108) C(108) C(109) 101.92(8)
C(111) O(108) C(108) 108.73(8)
O(108) C(111) O(109) 105.26(8)
O(108) C(111) C(112) 110.64(9)
O(108) C(111) C(113) 108.0(1)
O(109) C(109) C(108) 101.10(8)
O(109) C(109) C(110) 111.45(9)
C(111) O(109) C(109) 106.24(8)
O(109) C(111) C(112) 108.6(1)
O(109) C(111) C(113) 111.38(9)
C(6) N(1) C(2) 121.04(9)
C(7) N(1) C(2) 118.46(9)
N(1) C(2) N(3) 114.71(9)
C(7) N(1) C(6) 120.50(9)
N(1) C(6) C(5) 122.9(1)
N(1) C(7) C(8) 109.05(9)
C(4) N(3) C(2) 127.0(1)
N(3) C(4) C(5) 114.7(1)
C(106) N(101) C(102) 121.2(1)
C(107) N(101) C(102) 117.95(9)
N(101) C(102) N(103) 114.57(9)
C(107) N(101) C(106) 120.8(1)
N(101) C(106) C(105) 122.7(1)
N(101) C(107) C(108) 110.51(9)
C(104) N(103) C(102) 127.6(1)
N(103) C(104) C(105) 114.5(1)
C(4) C(5) C(6) 119.3(1)
C(7) C(8) C(9) 117.8(1)
C(8) C(9) C(10) 120.4(1)
C(13) C(11) C(12) 113.4(1)
C(104) C(105) C(106) 119.5(1)
C(107) C(108) C(109) 115.68(9)
C(108) C(109) C(110) 120.52(9)
C(113) C(111) C(112) 112.7(1)
S(1) C(7) H(4) 106.8943
S(2) C(10) H(8) 107.4029
S(2) C(10) H(7) 107.0348
S(101) C(107) H(104) 107.5968
S(102) C(110) H(108) 109.0867
S(102) C(110) H(107) 105.7279
O(8) C(8) H(5) 109.0110
O(9) C(9) H(6) 109.1867
O(108) C(108) H(105) 111.0545
O(109) C(109) H(106) 108.7292
N(1) C(6) H(3) 113.5676
N(1) C(7) H(4) 109.7175
H(1) N(3) C(2) 116.6877
H(1) N(3) C(4) 116.3216
N(101) C(106) H(103) 113.0993
N(101) C(107) H(104) 107.9914
H(101) N(103) C(102) 117.4555
H(101) N(103) C(104) 114.8163
C(4) C(5) H(2) 118.0575
C(5) C(6) H(3) 123.4827
H(2) C(5) C(6) 122.5964
H(4) C(7) C(8) 109.4180
C(7) C(8) H(5) 109.4796
H(5) C(8) C(9) 110.4759
C(8) C(9) H(6) 106.8169
C(9) C(10) H(8) 110.2629
C(9) C(10) H(7) 108.3487
H(6) C(9) C(10) 106.9396
H(8) C(10) H(7) 109.9584
C(11) C(12) H(9) 110.4738
C(11) C(12) H(10) 109.7262
C(11) C(12) H(11) 106.7305
C(11) C(13) H(12) 108.7582
C(11) C(13) H(13) 110.7528
C(11) C(13) H(14) 109.1274
H(10) C(12) H(9) 110.5538
H(11) C(12) H(9) 110.7961
H(11) C(12) H(10) 108.4653
H(13) C(13) H(12) 111.5926
H(14) C(13) H(12) 106.1616
H(14) C(13) H(13) 110.3129
C(104) C(105) H(102) 117.6051
C(105) C(106) H(103) 124.2432
H(102) C(105) C(106) 122.8512
H(104) C(107) C(108) 109.5104
C(107) C(108) H(105) 109.8030
H(105) C(108) C(109) 109.8755
C(108) C(109) H(106) 108.5309
C(109) C(110) H(108) 107.4224
C(109) C(110) H(107) 108.8003
H(106) C(109) C(110) 106.1015
H(108) C(110) H(107) 111.0182
C(111) C(112) H(111) 109.8200
C(111) C(112) H(109) 109.5988
C(111) C(112) H(110) 109.3111
C(111) C(113) H(112) 106.6986
C(111) C(113) H(113) 110.5131
C(111) C(113) H(114) 108.5546
H(111) C(112) H(109) 108.9538
H(110) C(112) H(109) 109.0565
H(111) C(112) H(110) 110.0845
H(113) C(113) H(112) 109.5009
H(114) C(113) H(112) 110.4914
H(114) C(113) H(113) 110.9897

loop_
_geom_bond_atom_site_label_1
_geom_bond_atom_site_label_2
_geom_bond_distance
S(1) S(2) 2.0439(5)
S(1) C(7) 1.830(1)
S(2) C(10) 1.814(1)
S(101) S(102) 2.0420(5)
S(101) C(107) 1.831(1)
S(102) C(110) 1.812(1)
O(2) C(2) 1.219(1)
O(4) C(4) 1.231(1)
O(8) C(8) 1.430(1)
O(8) C(11) 1.442(2)
O(9) C(9) 1.429(1)
O(9) C(11) 1.432(2)
O(102) C(102) 1.213(1)
O(104) C(104) 1.233(1)
O(108) C(108) 1.432(1)
O(108) C(111) 1.452(1)
O(109) C(109) 1.434(1)
O(109) C(111) 1.433(1)
N(1) C(2) 1.388(1)
N(1) C(6) 1.382(2)
N(1) C(7) 1.465(1)
N(3) C(2) 1.375(1)
N(3) C(4) 1.386(1)
N(101) C(102) 1.392(1)
N(101) C(106) 1.380(2)
N(101) C(107) 1.464(1)
N(103) C(102) 1.372(1)
N(103) C(104) 1.380(2)
C(4) C(5) 1.441(2)
C(5) C(6) 1.335(2)
C(7) C(8) 1.536(2)
C(8) C(9) 1.524(2)
C(9) C(10) 1.510(2)
C(11) C(12) 1.508(2)
C(11) C(13) 1.516(2)
C(104) C(105) 1.444(2)
C(105) C(106) 1.339(2)
C(107) C(108) 1.535(2)
C(108) C(109) 1.530(2)
C(109) C(110) 1.515(2)
C(111) C(112) 1.510(2)
C(111) C(113) 1.517(2)
N(3) H(1) 0.8987
N(103) H(101) 0.9093
C(5) H(2) 0.9412
C(6) H(3) 0.9648
C(7) H(4) 0.9493
C(8) H(5) 0.9885
C(9) H(6) 0.9744
C(10) H(7) 0.9745
C(10) H(8) 0.9645
C(12) H(9) 0.9957
C(12) H(10) 0.9285
C(12) H(11) 0.9727
C(13) H(12) 0.9820
C(13) H(13) 0.9611
C(13) H(14) 0.9915
C(105) H(102) 0.9398
C(106) H(103) 0.9791
C(107) H(104) 0.9673
C(108) H(105) 0.9728
C(109) H(106) 1.0090
C(110) H(107) 0.9371
C(110) H(108) 0.9659
C(112) H(109) 0.9349
C(112) H(110) 0.9528
C(112) H(111) 1.0143
C(113) H(112) 0.9364
C(113) H(113) 0.9463
C(113) H(114) 0.9736

loop_
_geom_torsion_atom_site_label_1
_geom_torsion_atom_site_label_2
_geom_torsion_atom_site_label_3
_geom_torsion_atom_site_label_4
_geom_torsion
C(7) S(1) S(2) C(10) 63.09(4)
S(2) S(1) C(7) N(1) 175.81(7)
S(2) S(1) C(7) C(8) -63.05(8)
S(2) S(1) C(7) H(4) 57.9
S(1) S(2) C(10) C(9) -63.07(8)
S(1) S(2) C(10) H(7) 177.3
S(1) S(2) C(10) H(8) 59.2
C(107) S(101) S(102) C(110) 64.60(4)
S(102) S(101) C(107) N(101) 167.31(7)
S(102) S(101) C(107) C(108) -69.99(8)
S(102) S(101) C(107) H(104) 50.2
S(101) S(102) C(110) C(109) -60.23(9)
S(101) S(102) C(110) H(107) 179.8
S(101) S(102) C(110) H(108) 60.4
C(11) O(8) C(8) C(7) -105.31(9)
C(11) O(8) C(8) C(9) 19.3(1)
C(11) O(8) C(8) H(5) 136.3
C(8) O(8) C(11) O(9) 4.6(1)
C(8) O(8) C(11) C(12) 121.6(1)
C(8) O(8) C(11) C(13) -113.9(1)
C(11) O(9) C(9) C(8) 40.0(1)
C(11) O(9) C(9) C(10) 169.46(9)
C(11) O(9) C(9) H(6) -72.7
C(9) O(9) C(11) O(8) -28.7(1)
C(9) O(9) C(11) C(12) -146.7(1)
C(9) O(9) C(11) C(13) 88.2(1)
C(111) O(108) C(108) C(107) -98.86(9)
C(111) O(108) C(108) C(109) 23.6(1)
C(111) O(108) C(108) H(105) 140.5
C(108) O(108) C(111) O(109) -0.03(9)
C(108) O(108) C(111) C(112) 117.11(9)
C(108) O(108) C(111) C(113) -119.11(9)
C(111) O(109) C(109) C(108) 39.54(9)
C(111) O(109) C(109) C(110) 168.82(8)
C(111) O(109) C(109) H(106) -74.6
C(109) O(109) C(111) O(108) -25.7(1)
C(109) O(109) C(111) C(112) -144.22(9)
C(109) O(109) C(111) C(113) 91.1(1)
C(6) N(1) C(2) O(2) -175.2(1)
C(6) N(1) C(2) N(3) 5.3(2)
C(7) N(1) C(2) O(2) 4.7(2)
C(7) N(1) C(2) N(3) -174.74(9)
C(2) N(1) C(6) C(5) -4.2(2)
C(2) N(1) C(6) H(3) 178.2
C(7) N(1) C(6) C(5) 175.9(1)
C(7) N(1) C(6) H(3) -1.7
C(2) N(1) C(7) S(1) -115.22(9)
C(2) N(1) C(7) C(8) 120.7(1)
C(2) N(1) C(7) H(4) 0.9
C(6) N(1) C(7) S(1) 64.7(1)
C(6) N(1) C(7) C(8) -59.4(1)
C(6) N(1) C(7) H(4) -179.2
C(4) N(3) C(2) O(2) 178.9(1)
C(4) N(3) C(2) N(1) -1.6(2)
H(1) N(3) C(2) O(2) 0.9
H(1) N(3) C(2) N(1) -179.7
C(2) N(3) C(4) O(4) 176.5(1)
C(2) N(3) C(4) C(5) -3.2(2)
H(1) N(3) C(4) O(4) -5.5
H(1) N(3) C(4) C(5) 174.9
C(106) N(101) C(102) O(102) -178.6(1)
C(106) N(101) C(102) N(103) 1.6(1)
C(107) N(101) C(102) O(102) 4.2(2)
C(107) N(101) C(102) N(103) -175.61(9)
C(102) N(101) C(106) C(105) -0.0(1)
C(102) N(101) C(106) H(103) 179.5
C(107) N(101) C(106) C(105) 177.1(1)
C(107) N(101) C(106) H(103) -3.4
C(102) N(101) C(107) S(101) -123.76(9)
C(102) N(101) C(107) C(108) 112.9(1)
C(102) N(101) C(107) H(104) -6.9
C(106) N(101) C(107) S(101) 59.0(1)
C(106) N(101) C(107) C(108) -64.3(1)
C(106) N(101) C(107) H(104) 175.9
C(104) N(103) C(102) O(102) 179.1(1)
C(104) N(103) C(102) N(101) -1.0(2)
H(101) N(103) C(102) O(102) -6.0
H(101) N(103) C(102) N(101) 173.9
C(102) N(103) C(104) O(104) 178.8(1)
C(102) N(103) C(104) C(105) -1.0(2)
H(101) N(103) C(104) O(104) 3.8
H(101) N(103) C(104) C(105) -176.0
O(4) C(4) C(5) C(6) -175.2(1)
O(4) C(4) C(5) H(2) 3.3
N(3) C(4) C(5) C(6) 4.5(2)
N(3) C(4) C(5) H(2) -177.1
C(4) C(5) C(6) N(1) -1.1(2)
C(4) C(5) C(6) H(3) 176.3
H(2) C(5) C(6) N(1) -179.4
H(2) C(5) C(6) H(3) -2.1
S(1) C(7) C(8) O(8) 166.03(8)
S(1) C(7) C(8) C(9) 51.5(1)
S(1) C(7) C(8) H(5) -75.9
N(1) C(7) C(8) O(8) -73.5(1)
N(1) C(7) C(8) C(9) 171.92(9)
N(1) C(7) C(8) H(5) 44.6
H(4) C(7) C(8) O(8) 46.5
H(4) C(7) C(8) C(9) -68.1
H(4) C(7) C(8) H(5) 164.6
O(8) C(8) C(9) O(9) -36.0(1)
O(8) C(8) C(9) C(10) -159.6(1)
O(8) C(8) C(9) H(6) 78.4
C(7) C(8) C(9) O(9) 81.2(1)
C(7) C(8) C(9) C(10) -42.3(1)
C(7) C(8) C(9) H(6) -164.4
H(5) C(8) C(9) O(9) -151.9
H(5) C(8) C(9) C(10) 84.5
H(5) C(8) C(9) H(6) -37.5
O(9) C(9) C(10) S(2) -66.1(1)
O(9) C(9) C(10) H(7) 52.8
O(9) C(9) C(10) H(8) 173.2
C(8) C(9) C(10) S(2) 52.7(1)
C(8) C(9) C(10) H(7) 171.6
C(8) C(9) C(10) H(8) -68.0
H(6) C(9) C(10) S(2) 174.7
H(6) C(9) C(10) H(7) -66.4
H(6) C(9) C(10) H(8) 53.9
O(8) C(11) C(12) H(9) -58.2
O(8) C(11) C(12) H(10) 63.9
O(8) C(11) C(12) H(11) -178.8
O(9) C(11) C(12) H(9) 56.7
O(9) C(11) C(12) H(10) 178.8
O(9) C(11) C(12) H(11) -63.9
C(13) C(11) C(12) H(9) -179.8
C(13) C(11) C(12) H(10) -57.7
C(13) C(11) C(12) H(11) 59.6
O(8) C(11) C(13) H(12) -58.8
O(8) C(11) C(13) H(13) 178.3
O(8) C(11) C(13) H(14) 56.6
O(9) C(11) C(13) H(12) -173.8
O(9) C(11) C(13) H(13) 63.2
O(9) C(11) C(13) H(14) -58.4
C(12) C(11) C(13) H(12) 63.8
C(12) C(11) C(13) H(13) -59.2
C(12) C(11) C(13) H(14) 179.2
O(104) C(104) C(105) C(106) -177.3(1)
O(104) C(104) C(105) H(102) 2.0
N(103) C(104) C(105) C(106) 2.6(2)
N(103) C(104) C(105) H(102) -178.2
C(104) C(105) C(106) N(101) -2.2(2)
C(104) C(105) C(106) H(103) 178.3
H(102) C(105) C(106) N(101) 178.6
H(102) C(105) C(106) H(103) -0.9
S(101) C(107) C(108) O(108) 172.52(8)
S(101) C(107) C(108) C(109) 58.9(1)
S(101) C(107) C(108) H(105) -66.1
N(101) C(107) C(108) O(108) -65.4(1)
N(101) C(107) C(108) C(109) -178.94(9)
N(101) C(107) C(108) H(105) 56.0
H(104) C(107) C(108) O(108) 53.5
H(104) C(107) C(108) C(109) -60.1
H(104) C(107) C(108) H(105) 174.9
O(108) C(108) C(109) O(109) -38.2(1)
O(108) C(108) C(109) C(110) -161.4(1)
O(108) C(108) C(109) H(106) 76.1
C(107) C(108) C(109) O(109) 79.0(1)
C(107) C(108) C(109) C(110) -44.2(1)
C(107) C(108) C(109) H(106) -166.7
H(105) C(108) C(109) O(109) -156.0
H(105) C(108) C(109) C(110) 80.8
H(105) C(108) C(109) H(106) -41.7
O(109) C(109) C(110) S(102) -68.8(1)
O(109) C(109) C(110) H(107) 49.4
O(109) C(109) C(110) H(108) 169.6
C(108) C(109) C(110) S(102) 49.3(1)
C(108) C(109) C(110) H(107) 167.5
C(108) C(109) C(110) H(108) -72.2
H(106) C(109) C(110) S(102) 173.0
H(106) C(109) C(110) H(107) -68.8
H(106) C(109) C(110) H(108) 51.5
O(108) C(111) C(112) H(109) 65.3
O(108) C(111) C(112) H(110) -175.2
O(108) C(111) C(112) H(111) -54.3
O(109) C(111) C(112) H(109) -179.6
O(109) C(111) C(112) H(110) -60.1
O(109) C(111) C(112) H(111) 60.7
C(113) C(111) C(112) H(109) -55.7
C(113) C(111) C(112) H(110) 63.8
C(113) C(111) C(112) H(111) -175.4
O(108) C(111) C(113) H(112) -56.3
O(108) C(111) C(113) H(113) 62.7
O(108) C(111) C(113) H(114) -175.3
O(109) C(111) C(113) H(112) -171.4
O(109) C(111) C(113) H(113) -52.4
O(109) C(111) C(113) H(114) 69.5
C(112) C(111) C(113) H(112) 66.3
C(112) C(111) C(113) H(113) -174.8
C(112) C(111) C(113) H(114) -52.8
